data_2225635
loop_
_publ_author_name
'Costa, Jos\'e C. S.'
'Gomes, Ligia R.'
'Santos, Lu\'is M. N. B. F.'
'Low, John Nicolson'

_publ_section_title
;
 3,3'-Bithiophene
;
_journal_coeditor_code OM2327
_journal_issue 4
_journal_name_full 'Acta Crystallographica Section E'
_journal_page_first o916
_journal_paper_doi 10.1107/S1600536810010342
_journal_volume 66
_journal_year 2010
_chemical_formula_iupac 'C8 H6 S2'
_chemical_formula_moiety 'C8 H6 S2'
_chemical_formula_sum 'C8 H6 S2'
_chemical_formula_weight 166.25
_chemical_melting_point 406
_chemical_name_systematic
;
3,3'-bithiophene
;
_space_group_IT_number 56
_symmetry_cell_setting orthorhombic
_symmetry_space_group_name_Hall '-P 2ab 2ac'
_symmetry_space_group_name_H-M 'P c c n'
_atom_sites_solution_hydrogens geom
_atom_sites_solution_primary direct
_atom_sites_solution_secondary difmap
_audit_creation_method SHELXL-97
_cell_angle_alpha 90.00
_cell_angle_beta 90.00
_cell_angle_gamma 90.00
_cell_formula_units_Z 4
_cell_length_a 7.5187(7)
_cell_length_b 18.2181(17)
_cell_length_c 5.5029(5)
_cell_measurement_reflns_used 124
_cell_measurement_temperature 150(2)
_cell_measurement_theta_max 30.48
_cell_measurement_theta_min 2.78
_cell_volume 753.77(12)
_computing_cell_refinement 'SAINT (Bruker, 2004)'
_computing_data_collection 'APEX2 (Bruker, 2004)'
_computing_data_reduction 'SAINT (Bruker, 2004)'
_computing_molecular_graphics 'ORTEPII (Johnson, 1976) and PLATON (Spek, 2009)'
_computing_publication_material 'SHELXL97 (Sheldrick, 2008)'
_computing_structure_refinement 'SHELXL97 (Sheldrick, 2008)'
_computing_structure_solution 'SHELXS97 (Sheldrick, 2008)'
_diffrn_ambient_temperature 150(2)
_diffrn_measured_fraction_theta_full 0.997
_diffrn_measured_fraction_theta_max 0.997
_diffrn_measurement_device_type 'Bruker SMART APEXII'
_diffrn_measurement_method \w
_diffrn_radiation_monochromator graphite
_diffrn_radiation_source 'fine-focus sealed tube'
_diffrn_radiation_type MoK\a
_diffrn_radiation_wavelength 0.71073
_diffrn_reflns_av_R_equivalents 0.0392
_diffrn_reflns_av_sigmaI/netI 0.0193
_diffrn_reflns_limit_h_max 10
_diffrn_reflns_limit_h_min -10
_diffrn_reflns_limit_k_max 26
_diffrn_reflns_limit_k_min -23
_diffrn_reflns_limit_l_max 7
_diffrn_reflns_limit_l_min -7
_diffrn_reflns_number 11635
_diffrn_reflns_theta_full 30.60
_diffrn_reflns_theta_max 30.60
_diffrn_reflns_theta_min 4.31
_exptl_absorpt_coefficient_mu 0.615
_exptl_absorpt_correction_T_max 0.9758
_exptl_absorpt_correction_T_min 0.7090
_exptl_absorpt_correction_type multi-scan
_exptl_absorpt_process_details '(SADABS; Bruker, 2004)'
_exptl_crystal_colour yellow
_exptl_crystal_density_diffrn 1.465
_exptl_crystal_density_method 'not measured'
_exptl_crystal_description plate
_exptl_crystal_F_000 344
_exptl_crystal_size_max 0.60
_exptl_crystal_size_mid 0.40
_exptl_crystal_size_min 0.04
_refine_diff_density_max 0.484
_refine_diff_density_min -0.328
_refine_ls_extinction_method none
_refine_ls_goodness_of_fit_ref 1.098
_refine_ls_hydrogen_treatment constr
_refine_ls_matrix_type full
_refine_ls_number_parameters 59
_refine_ls_number_reflns 1151
_refine_ls_number_restraints 6
_refine_ls_restrained_S_all 1.109
_refine_ls_R_factor_all 0.0467
_refine_ls_R_factor_gt 0.0385
_refine_ls_shift/su_max 0.001
_refine_ls_shift/su_mean 0.000
_refine_ls_structure_factor_coef Fsqd
_refine_ls_weighting_details 'calc w=1/[\s^2^(Fo^2^)+(0.0478P)^2^+0.3736P] where P=(Fo^2^+2Fc^2^)/3'
_refine_ls_weighting_scheme calc
_refine_ls_wR_factor_gt 0.0962
_refine_ls_wR_factor_ref 0.1011
_reflns_number_gt 987
_reflns_number_total 1151
_reflns_threshold_expression I>2sigma(I)
_cod_data_source_file om2327.cif
_cod_data_source_block I
_cod_database_code 2225635
_cod_database_fobs_code 2225635

loop_
_symmetry_equiv_pos_as_xyz
'x, y, z'
'-x+1/2, -y+1/2, z'
'x+1/2, -y, -z+1/2'
'-x, y+1/2, -z+1/2'
'-x, -y, -z'
'x-1/2, y-1/2, -z'
'-x-1/2, y, z-1/2'
'x, -y-1/2, z-1/2'

loop_
_atom_site_type_symbol
_atom_site_label
_atom_site_fract_x
_atom_site_fract_y
_atom_site_fract_z
_atom_site_U_iso_or_equiv
_atom_site_adp_type
_atom_site_calc_flag
_atom_site_refinement_flags
_atom_site_occupancy
_atom_site_disorder_assembly
_atom_site_disorder_group
S S1 0.44974(10) 0.67774(2) 0.55925(11) 0.03155(18) Uani d PD 0.839(2) A -1
C C5A 0.446(2) 0.6612(2) 0.5331(18) 0.0246(5) Uani d PD 0.161(2) A -2
H H5A 0.4003 0.7061 0.4718 0.030 Uiso calc PR 0.161(2) A -2
C C2 0.4207(2) 0.59508(6) 0.4154(2) 0.0255(3) Uani d D 1 . .
H H2 0.3574 0.5891 0.2673 0.031 Uiso calc R 1 A .
C C3 0.50025(17) 0.53842(7) 0.5407(2) 0.0199(3) Uani d . 1 . .
C C4 0.58337(19) 0.56308(7) 0.7572(3) 0.0262(3) Uani d D 1 . .
H H4 0.6439 0.5314 0.8666 0.031 Uiso calc R 1 A .
C C5 0.5674(8) 0.63775(10) 0.7926(7) 0.0246(5) Uani d PD 0.839(2) A -1
H H5 0.6150 0.6636 0.9277 0.030 Uiso calc PR 0.839(2) A -1
S S1A 0.5658(13) 0.65626(13) 0.7988(13) 0.0391(12) Uani d PD 0.161(2) A -2

loop_
_atom_site_aniso_label
_atom_site_aniso_U_11
_atom_site_aniso_U_22
_atom_site_aniso_U_33
_atom_site_aniso_U_12
_atom_site_aniso_U_13
_atom_site_aniso_U_23
S1 0.0353(3) 0.0217(2) 0.0377(3) 0.0028(2) 0.0068(2) 0.00256(18)
C5A 0.0243(10) 0.0215(10) 0.0279(10) -0.0028(13) 0.0000(8) -0.0033(10)
C2 0.0264(7) 0.0274(6) 0.0227(6) 0.0032(5) 0.0010(5) 0.0039(5)
C3 0.0152(6) 0.0247(6) 0.0198(6) 0.0022(5) 0.0025(5) 0.0022(5)
C4 0.0234(7) 0.0303(7) 0.0249(6) 0.0026(5) -0.0034(5) -0.0015(5)
C5 0.0243(10) 0.0215(10) 0.0279(10) -0.0028(13) 0.0000(8) -0.0033(10)
S1A 0.040(2) 0.0276(17) 0.049(2) -0.001(2) 0.0038(15) -0.0074(17)

loop_
_atom_type_symbol
_atom_type_description
_atom_type_scat_dispersion_real
_atom_type_scat_dispersion_imag
_atom_type_scat_source
C C 0.0033 0.0016 'International Tables Vol C Tables 4.2.6.8 and 6.1.1.4'
H H 0.0000 0.0000 'International Tables Vol C Tables 4.2.6.8 and 6.1.1.4'
S S 0.1246 0.1234 'International Tables Vol C Tables 4.2.6.8 and 6.1.1.4'

loop_
_geom_angle_atom_site_label_1
_geom_angle_atom_site_label_2
_geom_angle_atom_site_label_3
_geom_angle_site_symmetry_1
_geom_angle_site_symmetry_3
_geom_angle
_geom_angle_publ_flag
C2 S1 C5 . . 92.19(8) ?
C2 C5A S1A . . 115.2(3) ?
C2 C5A H5A . . 122.4 ?
S1A C5A H5A . . 122.4 ?
C3 C2 C5A . . 111.1(2) ?
C3 C2 S1 . . 111.81(10) ?
C3 C2 H2 . . 124.1 ?
C5A C2 H2 . . 124.9 ?
S1 C2 H2 . . 124.1 ?
C2 C3 C4 . . 111.98(11) ?
C2 C3 C3 . 5_666 124.05(15) ?
C4 C3 C3 . 5_666 123.98(15) ?
C5 C4 C3 . . 113.15(13) ?
C3 C4 S1A . . 113.04(17) ?
C5 C4 H4 . . 123.4 ?
C3 C4 H4 . . 123.4 ?
S1A C4 H4 . . 123.5 ?
C4 C5 S1 . . 110.87(12) ?
C4 C5 H5 . . 124.6 ?
S1 C5 H5 . . 124.6 ?
C4 S1A C5A . . 88.8(2) ?

loop_
_geom_bond_atom_site_label_1
_geom_bond_atom_site_label_2
_geom_bond_site_symmetry_2
_geom_bond_distance
_geom_bond_publ_flag
S1 C2 . 1.7152(9) ?
S1 C5 . 1.7215(10) ?
C5A C2 . 1.3802(10) ?
C5A S1A . 1.7203(10) ?
C5A H5A . 0.9500 ?
C2 C3 . 1.3778(19) ?
C2 H2 . 0.9500 ?
C3 C4 . 1.4181(19) ?
C3 C3 5_666 1.470(3) ?
C4 C5 . 1.3794(10) ?
C4 S1A . 1.7180(10) ?
C4 H4 . 0.9500 ?
C5 H5 . 0.9500 ?

loop_
_geom_hbond_atom_site_label_D
_geom_hbond_atom_site_label_H
_geom_hbond_atom_site_label_A
_geom_hbond_site_symmetry_A
_geom_hbond_distance_DH
_geom_hbond_distance_HA
_geom_hbond_distance_DA
_geom_hbond_angle_DHA
C2 H2 Cg 7_655 0.95 2.86 3.6039(17) 136
C2 H2 Cg' 7_655 0.95 2.86 3.607(5) 136

loop_
_geom_torsion_atom_site_label_1
_geom_torsion_atom_site_label_2
_geom_torsion_atom_site_label_3
_geom_torsion_atom_site_label_4
_geom_torsion_site_symmetry_1
_geom_torsion_site_symmetry_2
_geom_torsion_site_symmetry_3
_geom_torsion_site_symmetry_4
_geom_torsion
_geom_torsion_publ_flag
S1A C5A C2 C3 . . . . -0.2(15) ?
C5 S1 C2 C3 . . . . -0.6(3) ?
C5A C2 C3 C4 . . . . 1.0(8) ?
S1 C2 C3 C4 . . . . 0.73(16) ?
C5A C2 C3 C3 . . . 5_666 -178.8(8) ?
S1 C2 C3 C3 . . . 5_666 -179.03(14) ?
C2 C3 C4 C5 . . . . -0.5(3) ?
C3 C3 C4 C5 5_666 . . . 179.3(3) ?
C2 C3 C4 S1A . . . . -1.3(5) ?
C3 C3 C4 S1A 5_666 . . . 178.5(4) ?
C3 C4 C5 S1 . . . . 0.1(5) ?
C2 S1 C5 C4 . . . . 0.3(4) ?
C3 C4 S1A C5A . . . . 1.0(10) ?
C2 C5A S1A C4 . . . . -0.4(14) ?
